data_1548205
loop_
_publ_author_name
'Samantha K. Cary'
'Monica Vasiliu'
'Ryan E. Baumbach'
'Jared T. Stritzinger'
'Thomas D. Green'
'Kariem Diefenbach'
'Justin N. Cross'
'Kenneth L. Knappenberger'
'Guokui Liu'
'Mark A. Silver'
'A. Eugene DePrince'
'Matthew J. Polinski'
'Shelley M. Van Cleve'
'Jane H. House'
'Naoki Kikugawa'
'Andrew Gallagher'
'Alexandra A. Arico'
'David A. Dixon'
'Thomas E. Albrecht-Schmitt'

_publ_section_title
;
 Emergence of californium as the second transitional element in the
 actinide series
;
_journal_name_full 'Nature Communications'
_journal_page_first 6827
_journal_paper_doi 10.1038/ncomms7827
_journal_volume 6
_journal_year 2015
_chemical_formula_moiety Cf(C7H4NO4)3-(H2O)
_chemical_formula_sum 'C21 H12 Cf N3 O13'
_chemical_formula_weight 763.33
_chemical_melting_point ?
_chemical_name_common 'Californium(III) 2,6-Pyridinedicarboxylic acid'
_space_group_crystal_system triclinic
_space_group_IT_number 2
_space_group_name_Hall '-P 1'
_space_group_name_H-M_alt 'P -1'
_symmetry_space_group_name_Hall '-P 1'
_symmetry_space_group_name_H-M 'P -1'
_atom_sites_solution_hydrogens geom
_cell_angle_alpha 91.1180(12)
_cell_angle_beta 95.9110(11)
_cell_angle_gamma 103.1070(12)
_cell_formula_units_Z 4
_cell_length_a 11.7542(4)
_cell_length_b 13.4315(5)
_cell_length_c 15.1978(6)
_cell_measurement_reflns_used 52110
_cell_measurement_temperature 100(2)
_cell_measurement_theta_max 30.626
_cell_measurement_theta_min 2.357
_cell_volume 2322.17(15)
_computing_cell_refinement 'smart saint'
_computing_data_collection smart
_computing_data_reduction SAINT
_computing_molecular_graphics 'SHELXP-2013 (Sheldrick, 2013)'
_computing_publication_material 'SHELXCIF-97 (Sheldrick, 1997)'
_computing_structure_refinement 'SHELXL-2013 (Sheldrick, 2013)'
_computing_structure_solution 'SHELXS-2013 (Sheldrick, 2013)'
_diffrn_ambient_temperature 100(2)
_diffrn_detector_area_resol_mean 0
_diffrn_measured_fraction_theta_full 0.992
_diffrn_measured_fraction_theta_max 0.984
_diffrn_measurement_device_type 'BRUKER apex II'
_diffrn_measurement_method '0.5 wide w/ exposures'
_diffrn_radiation_type MoK\a
_diffrn_radiation_wavelength 0.71073
_diffrn_reflns_av_R_equivalents 0.0403
_diffrn_reflns_av_unetI/netI 0.0378
_diffrn_reflns_Laue_measured_fraction_full 0.992
_diffrn_reflns_Laue_measured_fraction_max 0.984
_diffrn_reflns_limit_h_max 16
_diffrn_reflns_limit_h_min -16
_diffrn_reflns_limit_k_max 19
_diffrn_reflns_limit_k_min -19
_diffrn_reflns_limit_l_max 21
_diffrn_reflns_limit_l_min -21
_diffrn_reflns_number 52110
_diffrn_reflns_point_group_measured_fraction_full 0.992
_diffrn_reflns_point_group_measured_fraction_max 0.984
_diffrn_reflns_theta_full 25.242
_diffrn_reflns_theta_max 30.626
_diffrn_reflns_theta_min 2.357
_diffrn_source 'Imus microfocused'
_exptl_absorpt_coefficient_mu 3.726
_exptl_absorpt_correction_T_max 0.428
_exptl_absorpt_correction_T_min 0.236
_exptl_absorpt_correction_type multi-scan
_exptl_absorpt_process_details SHELTXPREP
_exptl_crystal_colour green
_exptl_crystal_density_diffrn 2.183
_exptl_crystal_density_meas ?
_exptl_crystal_density_method 'not measured'
_exptl_crystal_description block
_exptl_crystal_F_000 1444
_exptl_crystal_size_max 0.06
_exptl_crystal_size_mid 0.05
_exptl_crystal_size_min 0.04
_refine_diff_density_max 4.913
_refine_diff_density_min -1.360
_refine_diff_density_rms 0.234
_refine_ls_extinction_coef .
_refine_ls_extinction_method none
_refine_ls_goodness_of_fit_ref 1.075
_refine_ls_hydrogen_treatment constr
_refine_ls_matrix_type full
_refine_ls_number_parameters 695
_refine_ls_number_reflns 14100
_refine_ls_number_restraints 0
_refine_ls_restrained_S_all 1.075
_refine_ls_R_factor_all 0.0503
_refine_ls_R_factor_gt 0.0386
_refine_ls_shift/su_max 0.002
_refine_ls_shift/su_mean 0.000
_refine_ls_structure_factor_coef Fsqd
_refine_ls_weighting_details 'w=1/[\s^2^(Fo^2^)+(0.0487P)^2^+4.8814P] where P=(Fo^2^+2Fc^2^)/3'
_refine_ls_weighting_scheme calc
_refine_ls_wR_factor_gt 0.0896
_refine_ls_wR_factor_ref 0.0943
_reflns_Friedel_coverage 0.000
_reflns_Friedel_fraction_full .
_reflns_Friedel_fraction_max .
_reflns_number_gt 11581
_reflns_number_total 14100
_reflns_threshold_expression 'I > 2\s(I)'
_cod_data_source_file ncomms7827-s4.cif
_cod_data_source_block wtf
_cod_depositor_comments
;
The following automatic conversions were performed:

'_chemical_melting_point' value 'not measured' was changed to '?' -
the value is undefined or not given.

'_exptl_crystal_density_meas' value 'N/A' was changed to '?' - the
value is perceived as not measured.

Automatic conversion script
Id: cif_fix_values 5376 2017-05-30 11:51:03Z andrius 

2019-07-02
Z value and formula fixed to values more according to usual
chemical conventions.                 miguel
;
_cod_original_formula_sum 'C42 H24 Cf2 N6 O26'
_cod_original_formula_weight 1526.67
_cod_original_formula_moiety Cf2(C7H4NO4)6-2(H2O)
_cod_original_formula_units_Z 2
_cod_database_code 1548205
_shelx_space_group_comment
;
The symmetry employed for this shelxl refinement is uniquely defined
by the following loop, which should always be used as a source of
symmetry information in preference to the above space-group names.
They are only intended as comments.
;
_shelx_estimated_absorpt_t_min 0.25
_shelx_estimated_absorpt_t_max 0.45
_shelxl_version_number 2013-4

loop_
_space_group_symop_operation_xyz
'x, y, z'
'-x, -y, -z'

loop_
_atom_site_label
_atom_site_type_symbol
_atom_site_fract_x
_atom_site_fract_y
_atom_site_fract_z
_atom_site_U_iso_or_equiv
_atom_site_adp_type
_atom_site_occupancy
_atom_site_site_symmetry_order
_atom_site_calc_flag
_atom_site_refinement_flags_posn
_atom_site_refinement_flags_adp
_atom_site_refinement_flags_occupancy
_atom_site_disorder_assembly
_atom_site_disorder_group
Cf1 Cf 0.74228(2) 0.70506(2) 0.74277(2) 0.01677(4) Uani 1 1 d . . . . .
Cf2 Cf 0.76315(2) 0.20225(2) 0.69577(2) 0.01816(5) Uani 1 1 d . . . . .
O1 O 0.8769(4) 0.5997(3) 0.6998(3) 0.0334(9) Uani 1 1 d . . . . .
O2 O 0.6374(3) 0.8053(3) 0.6492(2) 0.0260(8) Uani 1 1 d . . . . .
O3 O 0.6122(3) 0.5605(3) 0.6689(2) 0.0242(7) Uani 1 1 d . . . . .
O4 O 0.7023(3) 0.8211(3) 0.8583(2) 0.0193(7) Uani 1 1 d . . . . .
O5 O 0.7254(3) 0.5746(3) 0.8533(2) 0.0234(7) Uani 1 1 d . . . . .
O6 O 0.9035(3) 0.8516(3) 0.7351(2) 0.0235(7) Uani 1 1 d . . . . .
O7B O 0.9032(6) 0.4928(5) 0.5855(4) 0.0254(18) Uani 0.529(10) 1 d . . P . .
O7A O 0.9984(7) 0.5601(6) 0.6092(5) 0.026(2) Uani 0.471(10) 1 d . . P . .
O8 O 0.5756(4) 0.8515(3) 0.5149(3) 0.0336(9) Uani 1 1 d . . . . .
H8O H 0.5413 0.8867 0.5447 0.050 Uiso 1 1 calc R U . . .
O9 O 0.4408(3) 0.4475(3) 0.6476(3) 0.0313(9) Uani 1 1 d . . . . .
H9O H 0.4681 0.4308 0.6020 0.047 Uiso 1 1 calc R U . . .
O10 O 0.5768(4) 0.8797(3) 0.9362(3) 0.0359(10) Uani 1 1 d . . . . .
O11 O 0.8024(3) 0.4901(3) 0.9598(2) 0.0225(7) Uani 1 1 d . . . . .
O12 O 1.0837(3) 0.9449(3) 0.7820(3) 0.0279(8) Uani 1 1 d . . . . .
H12O H 1.0736 0.9751 0.7350 0.042 Uiso 1 1 calc R U . . .
O13 O 0.6363(3) 0.3155(3) 0.6422(2) 0.0278(8) Uani 1 1 d . . . . .
O14 O 0.8972(4) 0.1324(3) 0.6132(3) 0.0346(9) Uani 1 1 d . . . . .
O15 O 0.6274(3) 0.0602(3) 0.6189(2) 0.0261(8) Uani 1 1 d . . . . .
O16 O 0.7387(3) 0.2982(3) 0.8263(2) 0.0196(7) Uani 1 1 d . . . . .
O17 O 0.7697(3) 0.0548(3) 0.7919(2) 0.0239(7) Uani 1 1 d . . . . .
O18 O 0.9159(3) 0.3555(3) 0.6919(2) 0.0250(7) Uani 1 1 d . . . . .
O19 O 0.5446(4) 0.3842(3) 0.5310(3) 0.0340(9) Uani 1 1 d . . . . .
O20 O 0.9565(6) 0.0948(5) 0.4830(4) 0.0693(19) Uani 1 1 d . . . . .
H20A H 1.0022 0.0689 0.5167 0.104 Uiso 1 1 calc R U . . .
O21 O 0.4601(4) -0.0585(3) 0.6033(3) 0.0339(9) Uani 1 1 d . . . . .
O22 O 0.6244(3) 0.3510(3) 0.9175(2) 0.0230(7) Uani 1 1 d . . . . .
H22A H 0.6853 0.3975 0.9309 0.035 Uiso 1 1 calc R U . . .
O23 O 0.8590(3) -0.0218(3) 0.8995(2) 0.0229(7) Uani 1 1 d . . . . .
H23 H 0.7993 -0.0698 0.8873 0.034 Uiso 1 1 calc R U . . .
O24 O 1.0856(4) 0.4610(3) 0.7431(3) 0.0391(10) Uani 1 1 d . . . . .
O1W O 1.0677(4) 1.0431(4) 0.6490(3) 0.0414(10) Uani 1 1 d . . . . .
O2W O 0.6354(4) 1.0955(3) 0.9875(3) 0.0408(11) Uani 1 1 d . . . . .
N1 N 0.7615(4) 0.2421(4) 0.5349(3) 0.0285(10) Uani 1 1 d . . . . .
N2 N 0.7775(4) 0.7046(3) 0.5821(3) 0.0228(8) Uani 1 1 d . . . . .
N3 N 0.5663(3) 0.1531(3) 0.7530(3) 0.0193(8) Uani 1 1 d . . . . .
N4 N 0.5391(3) 0.6661(3) 0.7896(3) 0.0188(8) Uani 1 1 d . . . . .
N5 N 0.9475(3) 0.2156(3) 0.8032(3) 0.0175(7) Uani 1 1 d . . . . .
N6 N 0.9158(3) 0.7203(3) 0.8591(3) 0.0181(7) Uani 1 1 d . . . . .
C1 C 0.6205(5) 0.3362(4) 0.5636(4) 0.0275(11) Uani 1 1 d . . . . .
C2 C 0.6954(6) 0.3035(6) 0.5007(4) 0.0400(15) Uani 1 1 d . . . . .
C3 C 0.6993(11) 0.3344(12) 0.4146(5) 0.119(6) Uani 1 1 d . . . . .
H3 H 0.6528 0.3791 0.3913 0.142 Uiso 1 1 calc R U . . .
C4 C 0.7729(14) 0.2983(14) 0.3639(6) 0.163(8) Uani 1 1 d . . . . .
H4 H 0.7801 0.3204 0.3053 0.196 Uiso 1 1 calc R U . . .
C5 C 0.8358(11) 0.2308(11) 0.3971(5) 0.118(6) Uani 1 1 d . . . . .
H5 H 0.8830 0.2021 0.3613 0.142 Uiso 1 1 calc R U . . .
C6 C 0.8284(7) 0.2060(6) 0.4842(4) 0.0478(19) Uani 1 1 d . . . . .
C7 C 0.8986(6) 0.1394(6) 0.5283(4) 0.0437(16) Uani 1 1 d . . . . .
C8 C 0.8928(9) 0.5880(7) 0.6227(5) 0.074(3) Uani 1 1 d . . . . .
C9 C 0.8446(6) 0.6467(5) 0.5519(4) 0.0371(14) Uani 1 1 d . . . . .
C10 C 0.8629(7) 0.6422(5) 0.4637(4) 0.0469(18) Uani 1 1 d . . . . .
H10 H 0.9110 0.6004 0.4434 0.056 Uiso 1 1 calc R U . . .
C11 C 0.8096(6) 0.6997(5) 0.4061(4) 0.0349(13) Uani 1 1 d . . . . .
H11 H 0.8224 0.6996 0.3454 0.042 Uiso 1 1 calc R U . . .
C12 C 0.7377(5) 0.7574(5) 0.4365(4) 0.0322(12) Uani 1 1 d . . . . .
H12 H 0.6995 0.7969 0.3974 0.039 Uiso 1 1 calc R U . . .
C13 C 0.7226(5) 0.7562(4) 0.5256(3) 0.0238(10) Uani 1 1 d . . . . .
C14 C 0.6401(5) 0.8082(4) 0.5674(4) 0.0265(11) Uani 1 1 d . . . . .
C15 C 0.5279(5) 0.0222(4) 0.6393(3) 0.0258(10) Uani 1 1 d . . . . .
C16 C 0.4848(4) 0.0744(4) 0.7145(4) 0.0261(11) Uani 1 1 d . . . . .
C17 C 0.3737(5) 0.0453(5) 0.7407(4) 0.0364(14) Uani 1 1 d . . . . .
H17 H 0.3179 -0.0122 0.7134 0.044 Uiso 1 1 calc R U . . .
C18 C 0.3464(5) 0.1037(5) 0.8090(5) 0.0424(16) Uani 1 1 d . . . . .
H18 H 0.2704 0.0867 0.8283 0.051 Uiso 1 1 calc R U . . .
C19 C 0.4303(5) 0.1867(5) 0.8488(4) 0.0336(13) Uani 1 1 d . . . . .
H19 H 0.4129 0.2274 0.8952 0.040 Uiso 1 1 calc R U . . .
C20 C 0.5401(4) 0.2083(4) 0.8185(3) 0.0217(9) Uani 1 1 d . . . . .
C21 C 0.6420(4) 0.2923(4) 0.8562(3) 0.0209(9) Uani 1 1 d . . . . .
C22 C 0.5105(4) 0.5255(4) 0.6858(4) 0.0234(10) Uani 1 1 d . . . . .
C23 C 0.4641(4) 0.5804(4) 0.7564(3) 0.0199(9) Uani 1 1 d . . . . .
C24 C 0.3532(4) 0.5486(4) 0.7831(3) 0.0254(10) Uani 1 1 d . . . . .
H24 H 0.3015 0.4870 0.7590 0.030 Uiso 1 1 calc R U . . .
C25 C 0.3191(4) 0.6093(4) 0.8462(4) 0.0264(11) Uani 1 1 d . . . . .
H25 H 0.2435 0.5894 0.8660 0.032 Uiso 1 1 calc R U . . .
C26 C 0.3965(4) 0.6986(4) 0.8798(3) 0.0244(10) Uani 1 1 d . . . . .
H26 H 0.3746 0.7416 0.9222 0.029 Uiso 1 1 calc R U . . .
C27 C 0.5072(4) 0.7241(4) 0.8499(3) 0.0196(9) Uani 1 1 d . . . . .
C28 C 0.5999(4) 0.8177(4) 0.8852(3) 0.0227(10) Uani 1 1 d . . . . .
C29 C 0.8535(4) 0.0516(4) 0.8469(3) 0.0193(9) Uani 1 1 d . . . . .
C30 C 0.9592(4) 0.1398(3) 0.8570(3) 0.0166(8) Uani 1 1 d . . . . .
C31 C 1.0596(4) 0.1432(4) 0.9149(3) 0.0203(9) Uani 1 1 d . . . . .
H31 H 1.0662 0.0877 0.9513 0.024 Uiso 1 1 calc R U . . .
C32 C 1.1501(4) 0.2307(4) 0.9180(3) 0.0243(10) Uani 1 1 d . . . . .
H32 H 1.2199 0.2362 0.9570 0.029 Uiso 1 1 calc R U . . .
C33 C 1.1372(4) 0.3101(4) 0.8633(3) 0.0215(9) Uani 1 1 d . . . . .
H33 H 1.1979 0.3706 0.8648 0.026 Uiso 1 1 calc R U . . .
C34 C 1.0345(4) 0.2999(4) 0.8063(3) 0.0191(9) Uani 1 1 d . . . . .
C35 C 1.0114(5) 0.3800(4) 0.7433(4) 0.0255(10) Uani 1 1 d . . . . .
C36 C 0.8061(4) 0.5639(4) 0.9079(3) 0.0180(8) Uani 1 1 d . . . . .
C37 C 0.9195(4) 0.6458(4) 0.9156(3) 0.0187(9) Uani 1 1 d . . . . .
C38 C 1.0182(4) 0.6456(4) 0.9739(3) 0.0217(9) Uani 1 1 d . . . . .
H38 H 1.0192 0.5916 1.0133 0.026 Uiso 1 1 calc R U . . .
C39 C 1.1152(4) 0.7258(4) 0.9733(3) 0.0235(10) Uani 1 1 d . . . . .
H39 H 1.1836 0.7281 1.0132 0.028 Uiso 1 1 calc R U . . .
C40 C 1.1128(4) 0.8031(4) 0.9142(3) 0.0233(10) Uani 1 1 d . . . . .
H40 H 1.1786 0.8589 0.9127 0.028 Uiso 1 1 calc R U . . .
C41 C 1.0102(4) 0.7958(4) 0.8572(3) 0.0191(9) Uani 1 1 d . . . . .
C42 C 0.9975(4) 0.8702(4) 0.7861(3) 0.0209(9) Uani 1 1 d . . . . .

loop_
_atom_site_aniso_label
_atom_site_aniso_U_11
_atom_site_aniso_U_22
_atom_site_aniso_U_33
_atom_site_aniso_U_23
_atom_site_aniso_U_13
_atom_site_aniso_U_12
Cf1 0.01581(7) 0.01711(8) 0.01761(8) 0.00165(5) 0.00132(5) 0.00440(5)
Cf2 0.01817(8) 0.02135(8) 0.01678(8) 0.00086(6) 0.00217(5) 0.00822(6)
O1 0.041(2) 0.041(2) 0.031(2) 0.0110(18) 0.0156(17) 0.0286(19)
O2 0.0278(18) 0.033(2) 0.0204(17) 0.0032(15) 0.0022(14) 0.0145(16)
O3 0.0230(17) 0.0223(17) 0.0263(18) -0.0050(14) 0.0007(14) 0.0043(14)
O4 0.0169(15) 0.0189(16) 0.0215(16) 0.0004(13) 0.0029(12) 0.0025(12)
O5 0.0225(17) 0.0187(16) 0.0276(18) 0.0077(14) -0.0023(14) 0.0036(13)
O6 0.0182(16) 0.0230(17) 0.0280(18) 0.0063(14) 0.0032(13) 0.0010(13)
O7B 0.038(4) 0.021(3) 0.022(3) 0.000(3) 0.006(3) 0.015(3)
O7A 0.023(4) 0.027(4) 0.033(4) 0.006(3) 0.013(3) 0.010(3)
O8 0.043(2) 0.034(2) 0.028(2) -0.0025(17) -0.0035(17) 0.0214(19)
O9 0.0231(18) 0.031(2) 0.038(2) -0.0093(17) 0.0011(16) 0.0046(16)
O10 0.030(2) 0.032(2) 0.044(2) -0.0140(18) 0.0123(18) 0.0002(17)
O11 0.0253(17) 0.0207(17) 0.0214(16) 0.0042(13) -0.0011(13) 0.0064(14)
O12 0.0224(17) 0.0269(19) 0.031(2) 0.0060(15) 0.0003(15) -0.0012(15)
O13 0.0301(19) 0.032(2) 0.0251(18) 0.0045(15) 0.0023(15) 0.0152(16)
O14 0.035(2) 0.045(2) 0.030(2) -0.0010(18) 0.0033(17) 0.0223(19)
O15 0.0298(19) 0.0251(18) 0.0243(18) -0.0069(14) 0.0007(14) 0.0100(15)
O16 0.0185(15) 0.0210(16) 0.0192(15) -0.0039(12) 0.0031(12) 0.0042(13)
O17 0.0183(16) 0.0184(16) 0.0324(19) 0.0037(14) -0.0053(14) 0.0020(13)
O18 0.0294(19) 0.0235(18) 0.0250(18) 0.0105(14) 0.0088(14) 0.0089(15)
O19 0.036(2) 0.039(2) 0.030(2) -0.0047(17) -0.0082(17) 0.0202(18)
O20 0.090(4) 0.102(5) 0.041(3) -0.005(3) 0.011(3) 0.074(4)
O21 0.029(2) 0.030(2) 0.040(2) -0.0136(18) -0.0075(17) 0.0073(16)
O22 0.0248(17) 0.0222(17) 0.0214(17) -0.0029(13) 0.0050(13) 0.0032(14)
O23 0.0213(16) 0.0184(16) 0.0277(18) 0.0059(14) -0.0023(14) 0.0037(13)
O24 0.031(2) 0.0199(19) 0.068(3) 0.0132(19) 0.019(2) 0.0020(16)
O1W 0.040(2) 0.045(3) 0.044(3) 0.016(2) 0.006(2) 0.018(2)
O2W 0.025(2) 0.035(2) 0.058(3) -0.013(2) 0.0042(19) -0.0001(17)
N1 0.035(2) 0.036(3) 0.018(2) -0.0017(18) 0.0009(17) 0.015(2)
N2 0.029(2) 0.020(2) 0.021(2) 0.0074(16) 0.0074(16) 0.0079(17)
N3 0.0174(18) 0.0183(18) 0.0225(19) -0.0021(15) 0.0004(15) 0.0059(15)
N4 0.0169(18) 0.0190(19) 0.0199(18) 0.0028(15) -0.0003(14) 0.0038(15)
N5 0.0166(17) 0.0167(18) 0.0199(18) 0.0002(14) 0.0045(14) 0.0043(14)
N6 0.0156(17) 0.0168(18) 0.0214(19) 0.0002(15) 0.0007(14) 0.0033(14)
C1 0.028(3) 0.032(3) 0.024(2) -0.003(2) -0.001(2) 0.013(2)
C2 0.051(4) 0.059(4) 0.022(3) 0.006(3) 0.003(2) 0.038(3)
C3 0.158(11) 0.231(15) 0.027(4) 0.041(6) 0.030(5) 0.159(12)
C4 0.236(16) 0.31(2) 0.036(5) 0.067(8) 0.063(7) 0.238(17)
C5 0.171(12) 0.218(15) 0.032(4) 0.038(6) 0.043(6) 0.166(12)
C6 0.058(4) 0.078(5) 0.022(3) 0.000(3) 0.002(3) 0.048(4)
C7 0.051(4) 0.057(4) 0.033(3) -0.004(3) 0.007(3) 0.032(3)
C8 0.130(8) 0.092(6) 0.044(4) 0.041(4) 0.053(5) 0.096(7)
C9 0.057(4) 0.035(3) 0.031(3) 0.017(2) 0.020(3) 0.029(3)
C10 0.077(5) 0.046(4) 0.038(3) 0.019(3) 0.032(3) 0.042(4)
C11 0.049(4) 0.036(3) 0.026(3) 0.003(2) 0.015(2) 0.017(3)
C12 0.040(3) 0.033(3) 0.028(3) 0.003(2) 0.004(2) 0.016(2)
C13 0.029(2) 0.020(2) 0.025(2) 0.0030(19) 0.0052(19) 0.011(2)
C14 0.027(2) 0.028(3) 0.026(2) 0.000(2) -0.001(2) 0.011(2)
C15 0.029(3) 0.024(2) 0.025(2) -0.0038(19) -0.008(2) 0.014(2)
C16 0.022(2) 0.027(3) 0.030(3) -0.007(2) -0.0039(19) 0.009(2)
C17 0.021(2) 0.035(3) 0.049(4) -0.016(3) 0.001(2) 0.001(2)
C18 0.021(3) 0.044(4) 0.060(4) -0.015(3) 0.014(3) -0.001(2)
C19 0.022(2) 0.039(3) 0.040(3) -0.012(3) 0.009(2) 0.006(2)
C20 0.017(2) 0.022(2) 0.025(2) -0.0016(18) 0.0017(17) 0.0026(17)
C21 0.023(2) 0.020(2) 0.019(2) 0.0030(17) 0.0019(17) 0.0040(18)
C22 0.022(2) 0.018(2) 0.029(3) 0.0009(19) -0.0046(19) 0.0056(18)
C23 0.016(2) 0.020(2) 0.025(2) 0.0021(18) 0.0020(17) 0.0054(17)
C24 0.021(2) 0.025(2) 0.026(2) -0.0014(19) 0.0027(18) -0.0036(19)
C25 0.020(2) 0.032(3) 0.027(3) 0.003(2) 0.0064(19) 0.002(2)
C26 0.020(2) 0.029(3) 0.023(2) -0.001(2) 0.0058(18) 0.0031(19)
C27 0.021(2) 0.020(2) 0.017(2) 0.0010(17) 0.0030(16) 0.0028(17)
C28 0.023(2) 0.023(2) 0.022(2) 0.0017(18) 0.0042(18) 0.0026(19)
C29 0.019(2) 0.016(2) 0.022(2) 0.0022(17) 0.0035(17) 0.0017(17)
C30 0.0151(19) 0.0156(19) 0.019(2) -0.0001(16) 0.0024(16) 0.0035(16)
C31 0.017(2) 0.021(2) 0.022(2) 0.0024(18) 0.0016(17) 0.0051(17)
C32 0.013(2) 0.033(3) 0.025(2) -0.001(2) 0.0004(17) 0.0032(19)
C33 0.016(2) 0.021(2) 0.025(2) -0.0013(18) 0.0051(17) -0.0023(17)
C34 0.018(2) 0.017(2) 0.024(2) 0.0017(17) 0.0086(17) 0.0038(17)
C35 0.031(3) 0.022(2) 0.029(3) 0.011(2) 0.018(2) 0.009(2)
C36 0.018(2) 0.018(2) 0.019(2) 0.0018(17) 0.0012(16) 0.0075(17)
C37 0.019(2) 0.018(2) 0.020(2) -0.0002(17) 0.0022(16) 0.0071(17)
C38 0.025(2) 0.022(2) 0.020(2) -0.0004(18) -0.0041(18) 0.0135(19)
C39 0.021(2) 0.026(2) 0.026(2) -0.0036(19) -0.0022(18) 0.0109(19)
C40 0.017(2) 0.024(2) 0.029(2) -0.0032(19) 0.0002(18) 0.0050(18)
C41 0.017(2) 0.020(2) 0.022(2) 0.0013(17) 0.0029(16) 0.0068(17)
C42 0.022(2) 0.016(2) 0.024(2) 0.0023(17) 0.0034(18) 0.0028(17)

loop_
_atom_type_symbol
_atom_type_description
_atom_type_scat_dispersion_real
_atom_type_scat_dispersion_imag
_atom_type_scat_source
C C 0.0033 0.0016 'International Tables Vol C Tables 4.2.6.8 and 6.1.1.4'
H H 0.0000 0.0000 'International Tables Vol C Tables 4.2.6.8 and 6.1.1.4'
N N 0.0061 0.0033 'International Tables Vol C Tables 4.2.6.8 and 6.1.1.4'
O O 0.0106 0.0060 'International Tables Vol C Tables 4.2.6.8 and 6.1.1.4'
Cf Cf -6.6561 5.0785 'International Tables Vol C Tables 4.2.6.8 and 6.1.1.4'

loop_
_geom_angle_atom_site_label_1
_geom_angle_atom_site_label_2
_geom_angle_atom_site_label_3
_geom_angle
_geom_angle_site_symmetry_1
_geom_angle_site_symmetry_3
O3 Cf1 O2 85.97(13) . .
O3 Cf1 O6 147.79(13) . .
O2 Cf1 O6 82.41(13) . .
O3 Cf1 O5 76.05(12) . .
O2 Cf1 O5 145.28(12) . .
O6 Cf1 O5 127.33(12) . .
O3 Cf1 O1 77.23(14) . .
O2 Cf1 O1 128.03(13) . .
O6 Cf1 O1 86.56(14) . .
O5 Cf1 O1 76.91(13) . .
O3 Cf1 O4 128.26(12) . .
O2 Cf1 O4 81.22(12) . .
O6 Cf1 O4 79.41(12) . .
O5 Cf1 O4 86.94(12) . .
O1 Cf1 O4 145.62(13) . .
O3 Cf1 N4 65.18(13) . .
O2 Cf1 N4 75.47(13) . .
O6 Cf1 N4 138.60(13) . .
O5 Cf1 N4 70.07(13) . .
O1 Cf1 N4 134.47(14) . .
O4 Cf1 N4 63.08(12) . .
O3 Cf1 N2 71.67(13) . .
O2 Cf1 N2 64.25(13) . .
O6 Cf1 N2 76.23(13) . .
O5 Cf1 N2 133.29(13) . .
O1 Cf1 N2 63.79(13) . .
O4 Cf1 N2 139.73(12) . .
N4 Cf1 N2 121.89(13) . .
O3 Cf1 N6 131.38(13) . .
O2 Cf1 N6 142.52(13) . .
O6 Cf1 N6 64.01(12) . .
O5 Cf1 N6 63.37(12) . .
O1 Cf1 N6 68.78(14) . .
O4 Cf1 N6 76.86(12) . .
N4 Cf1 N6 118.94(13) . .
N2 Cf1 N6 118.59(14) . .
O3 Cf1 C22 18.32(13) . .
O2 Cf1 C22 83.02(13) . .
O6 Cf1 C22 161.18(13) . .
O5 Cf1 C22 70.57(12) . .
O1 Cf1 C22 93.12(14) . .
O4 Cf1 C22 109.99(12) . .
N4 Cf1 C22 46.92(13) . .
N2 Cf1 C22 86.74(14) . .
N6 Cf1 C22 133.07(13) . .
O3 Cf1 C14 79.10(13) . .
O2 Cf1 C14 18.55(13) . .
O6 Cf1 C14 80.45(13) . .
O5 Cf1 C14 152.20(13) . .
O1 Cf1 C14 109.51(13) . .
O4 Cf1 C14 98.96(12) . .
N4 Cf1 C14 88.33(13) . .
N2 Cf1 C14 45.77(14) . .
N6 Cf1 C14 144.43(13) . .
C22 Cf1 C14 81.94(13) . .
O3 Cf1 C8 71.6(2) . .
O2 Cf1 C8 109.59(15) . .
O6 Cf1 C8 84.2(2) . .
O5 Cf1 C8 92.76(15) . .
O1 Cf1 C8 18.48(16) . .
O4 Cf1 C8 159.0(2) . .
N4 Cf1 C8 136.1(2) . .
N2 Cf1 C8 45.42(16) . .
N6 Cf1 C8 84.3(2) . .
C22 Cf1 C8 89.5(2) . .
C14 Cf1 C8 91.05(16) . .
O15 Cf2 O18 149.31(13) . .
O15 Cf2 O16 128.28(12) . .
O18 Cf2 O16 78.32(12) . .
O15 Cf2 O14 80.12(14) . .
O18 Cf2 O14 81.13(14) . .
O16 Cf2 O14 147.05(13) . .
O15 Cf2 O13 89.75(13) . .
O18 Cf2 O13 82.68(13) . .
O16 Cf2 O13 74.89(12) . .
O14 Cf2 O13 127.52(13) . .
O15 Cf2 O17 75.18(12) . .
O18 Cf2 O17 126.58(12) . .
O16 Cf2 O17 87.72(12) . .
O14 Cf2 O17 84.15(13) . .
O13 Cf2 O17 142.49(12) . .
O15 Cf2 N3 64.52(13) . .
O18 Cf2 N3 137.03(13) . .
O16 Cf2 N3 63.86(12) . .
O14 Cf2 N3 141.79(14) . .
O13 Cf2 N3 68.90(13) . .
O17 Cf2 N3 73.61(12) . .
O15 Cf2 N1 74.83(15) . .
O18 Cf2 N1 75.15(14) . .
O16 Cf2 N1 132.93(14) . .
O14 Cf2 N1 63.85(15) . .
O13 Cf2 N1 63.78(14) . .
O17 Cf2 N1 139.13(14) . .
N3 Cf2 N1 116.18(14) . .
O15 Cf2 N5 132.59(13) . .
O18 Cf2 N5 63.64(12) . .
O16 Cf2 N5 73.16(12) . .
O14 Cf2 N5 74.70(13) . .
O13 Cf2 N5 137.24(13) . .
O17 Cf2 N5 62.95(12) . .
N3 Cf2 N5 118.84(13) . .
N1 Cf2 N5 124.93(14) . .
O15 Cf2 C15 18.12(13) . .
O18 Cf2 C15 161.23(13) . .
O16 Cf2 C15 110.16(12) . .
O14 Cf2 C15 97.40(14) . .
O13 Cf2 C15 83.53(13) . .
O17 Cf2 C15 71.49(12) . .
N3 Cf2 C15 46.42(13) . .
N1 Cf2 C15 87.35(15) . .
N5 Cf2 C15 134.25(13) . .
O15 Cf2 C21 110.23(12) . .
O18 Cf2 C21 94.30(12) . .
O16 Cf2 C21 18.46(11) . .
O14 Cf2 C21 162.88(13) . .
O13 Cf2 C21 67.57(12) . .
O17 Cf2 C21 85.46(12) . .
N3 Cf2 C21 45.72(12) . .
N1 Cf2 C21 131.09(14) . .
N5 Cf2 C21 88.45(12) . .
C15 Cf2 C21 92.14(13) . .
O15 Cf2 C1 83.08(13) . .
O18 Cf2 C1 80.57(13) . .
O16 Cf2 C1 92.23(12) . .
O14 Cf2 C1 109.51(14) . .
O13 Cf2 C1 18.20(13) . .
O17 Cf2 C1 152.01(13) . .
N3 Cf2 C1 81.28(14) . .
N1 Cf2 C1 45.67(14) . .
N5 Cf2 C1 143.18(13) . .
C15 Cf2 C1 82.35(13) . .
C21 Cf2 C1 85.77(13) . .
C8 O1 Cf1 121.4(4) . .
C14 O2 Cf1 123.5(3) . .
C22 O3 Cf1 124.8(3) . .
C28 O4 Cf1 125.2(3) . .
C36 O5 Cf1 124.8(3) . .
C42 O6 Cf1 124.8(3) . .
O7A O7B C8 62.4(6) . .
O7B O7A C8 63.7(6) . .
C1 O13 Cf2 123.5(4) . .
C7 O14 Cf2 122.8(4) . .
C15 O15 Cf2 125.1(3) . .
C21 O16 Cf2 123.8(3) . .
C29 O17 Cf2 123.6(3) . .
C35 O18 Cf2 126.3(3) . .
C6 N1 C2 119.2(5) . .
C6 N1 Cf2 120.8(4) . .
C2 N1 Cf2 119.9(4) . .
C13 N2 C9 119.2(5) . .
C13 N2 Cf1 120.1(3) . .
C9 N2 Cf1 120.6(3) . .
C20 N3 C16 119.5(4) . .
C20 N3 Cf2 120.6(3) . .
C16 N3 Cf2 119.8(3) . .
C27 N4 C23 119.7(4) . .
C27 N4 Cf1 122.1(3) . .
C23 N4 Cf1 118.0(3) . .
C34 N5 C30 119.2(4) . .
C34 N5 Cf2 119.5(3) . .
C30 N5 Cf2 121.2(3) . .
C41 N6 C37 119.2(4) . .
C41 N6 Cf1 119.8(3) . .
C37 N6 Cf1 120.3(3) . .
O13 C1 O19 125.5(5) . .
O13 C1 C2 118.1(5) . .
O19 C1 C2 116.4(5) . .
O13 C1 Cf2 38.3(3) . .
O19 C1 Cf2 162.6(4) . .
C2 C1 Cf2 80.2(3) . .
N1 C2 C3 121.9(6) . .
N1 C2 C1 114.1(5) . .
C3 C2 C1 124.0(6) . .
N1 C2 Cf2 40.1(3) . .
C3 C2 Cf2 161.5(5) . .
C1 C2 Cf2 74.1(3) . .
C4 C3 C2 117.7(8) . .
C5 C4 C3 120.5(8) . .
C4 C5 C6 117.7(8) . .
N1 C6 C5 122.8(7) . .
N1 C6 C7 115.1(6) . .
C5 C6 C7 122.1(6) . .
N1 C6 Cf2 39.6(3) . .
C5 C6 Cf2 162.2(6) . .
C7 C6 Cf2 75.4(4) . .
O20 C7 O14 124.1(6) . .
O20 C7 C6 119.0(6) . .
O14 C7 C6 116.8(5) . .
O20 C7 Cf2 161.2(5) . .
O14 C7 Cf2 38.1(3) . .
C6 C7 Cf2 79.2(4) . .
O1 C8 O7A 115.4(8) . .
O1 C8 O7B 122.8(7) . .
O7A C8 O7B 53.8(5) . .
O1 C8 C9 121.4(6) . .
O7A C8 C9 116.3(6) . .
O7B C8 C9 109.1(7) . .
O1 C8 Cf1 40.1(3) . .
O7A C8 Cf1 150.2(7) . .
O7B C8 Cf1 146.2(6) . .
C9 C8 Cf1 81.6(3) . .
N2 C9 C10 122.1(5) . .
N2 C9 C8 112.4(5) . .
C10 C9 C8 125.5(6) . .
N2 C9 Cf1 39.7(3) . .
C10 C9 Cf1 161.7(4) . .
C8 C9 Cf1 72.7(3) . .
C11 C10 C9 118.2(6) . .
C12 C11 C10 119.9(5) . .
C11 C12 C13 118.2(5) . .
N2 C13 C12 122.3(5) . .
N2 C13 C14 113.1(4) . .
C12 C13 C14 124.5(5) . .
N2 C13 Cf1 40.1(2) . .
C12 C13 Cf1 162.5(4) . .
C14 C13 Cf1 72.9(3) . .
O2 C14 O8 124.8(5) . .
O2 C14 C13 118.8(5) . .
O8 C14 C13 116.4(5) . .
O2 C14 Cf1 38.0(3) . .
O8 C14 Cf1 161.8(4) . .
C13 C14 Cf1 81.1(3) . .
O15 C15 O21 124.9(5) . .
O15 C15 C16 117.8(5) . .
O21 C15 C16 117.3(5) . .
O15 C15 Cf2 36.8(2) . .
O21 C15 Cf2 161.2(4) . .
C16 C15 Cf2 81.1(3) . .
N3 C16 C17 122.8(5) . .
N3 C16 C15 112.7(5) . .
C17 C16 C15 124.5(5) . .
N3 C16 Cf2 40.1(2) . .
C17 C16 Cf2 162.9(4) . .
C15 C16 Cf2 72.6(3) . .
C16 C17 C18 117.4(5) . .
C19 C18 C17 120.2(5) . .
C20 C19 C18 117.8(5) . .
N3 C20 C19 122.3(5) . .
N3 C20 C21 113.0(4) . .
C19 C20 C21 124.8(5) . .
N3 C20 Cf2 39.6(2) . .
C19 C20 Cf2 161.7(4) . .
C21 C20 Cf2 73.5(3) . .
O16 C21 O22 124.7(4) . .
O16 C21 C20 117.7(4) . .
O22 C21 C20 117.5(4) . .
O16 C21 Cf2 37.7(2) . .
O22 C21 Cf2 161.2(3) . .
C20 C21 Cf2 80.6(3) . .
O3 C22 O9 125.3(5) . .
O3 C22 C23 118.0(4) . .
O9 C22 C23 116.7(5) . .
O3 C22 Cf1 36.9(2) . .
O9 C22 Cf1 162.2(4) . .
C23 C22 Cf1 81.1(3) . .
N4 C23 C24 122.2(5) . .
N4 C23 C22 113.6(4) . .
C24 C23 C22 124.1(4) . .
N4 C23 Cf1 41.4(2) . .
C24 C23 Cf1 163.2(4) . .
C22 C23 Cf1 72.5(3) . .
C23 C24 C25 118.3(5) . .
C26 C25 C24 119.4(5) . .
C25 C26 C27 118.4(5) . .
N4 C27 C26 121.9(4) . .
N4 C27 C28 115.5(4) . .
C26 C27 C28 122.6(4) . .
N4 C27 Cf1 38.6(2) . .
C26 C27 Cf1 160.3(4) . .
C28 C27 Cf1 76.9(3) . .
O10 C28 O4 125.8(5) . .
O10 C28 C27 120.6(5) . .
O4 C28 C27 113.5(4) . .
O10 C28 Cf1 161.7(4) . .
O4 C28 Cf1 36.5(2) . .
C27 C28 Cf1 77.4(3) . .
O17 C29 O23 125.5(4) . .
O17 C29 C30 119.3(4) . .
O23 C29 C30 115.2(4) . .
O17 C29 Cf2 38.5(2) . .
O23 C29 Cf2 163.9(3) . .
C30 C29 Cf2 80.8(3) . .
N5 C30 C31 122.9(4) . .
N5 C30 C29 112.9(4) . .
C31 C30 C29 124.2(4) . .
N5 C30 Cf2 39.3(2) . .
C31 C30 Cf2 162.2(3) . .
C29 C30 Cf2 73.6(3) . .
C30 C31 C32 117.8(5) . .
C33 C32 C31 119.3(4) . .
C34 C33 C32 119.2(4) . .
N5 C34 C33 121.5(4) . .
N5 C34 C35 114.5(4) . .
C33 C34 C35 124.0(4) . .
N5 C34 Cf2 40.5(2) . .
C33 C34 Cf2 162.0(3) . .
C35 C34 Cf2 74.0(3) . .
O24 C35 O18 125.3(5) . .
O24 C35 C34 119.0(5) . .
O18 C35 C34 115.7(4) . .
O24 C35 Cf2 160.8(4) . .
O18 C35 Cf2 35.7(2) . .
C34 C35 Cf2 80.2(3) . .
O5 C36 O11 125.6(4) . .
O5 C36 C37 117.8(4) . .
O11 C36 C37 116.6(4) . .
O5 C36 Cf1 37.4(2) . .
O11 C36 Cf1 162.1(3) . .
C37 C36 Cf1 80.7(3) . .
N6 C37 C38 122.2(4) . .
N6 C37 C36 112.8(4) . .
C38 C37 C36 125.0(4) . .
N6 C37 Cf1 39.8(2) . .
C38 C37 Cf1 161.3(4) . .
C36 C37 Cf1 73.2(2) . .
C39 C38 C37 118.3(5) . .
C38 C39 C40 120.0(5) . .
C39 C40 C41 117.6(5) . .
N6 C41 C40 122.7(5) . .
N6 C41 C42 113.9(4) . .
C40 C41 C42 123.4(4) . .
N6 C41 Cf1 40.3(2) . .
C40 C41 Cf1 162.4(4) . .
C42 C41 Cf1 73.7(3) . .
O6 C42 O12 125.7(5) . .
O6 C42 C41 117.3(4) . .
O12 C42 C41 116.9(4) . .
O6 C42 Cf1 37.0(2) . .
O12 C42 Cf1 162.7(4) . .
C41 C42 Cf1 80.3(3) . .

loop_
_geom_bond_atom_site_label_1
_geom_bond_atom_site_label_2
_geom_bond_distance
_geom_bond_site_symmetry_2
Cf1 O3 2.363(3) .
Cf1 O2 2.413(4) .
Cf1 O6 2.417(3) .
Cf1 O5 2.441(3) .
Cf1 O1 2.476(4) .
Cf1 O4 2.476(3) .
Cf1 N4 2.506(4) .
Cf1 N2 2.518(4) .
Cf1 N6 2.526(4) .
Cf1 C22 3.231(5) .
Cf1 C14 3.271(5) .
Cf1 C8 3.279(7) .
Cf2 O15 2.387(4) .
Cf2 O18 2.411(4) .
Cf2 O16 2.422(3) .
Cf2 O14 2.443(4) .
Cf2 O13 2.455(4) .
Cf2 O17 2.494(3) .
Cf2 N3 2.508(4) .
Cf2 N1 2.512(4) .
Cf2 N5 2.545(4) .
Cf2 C15 3.261(5) .
Cf2 C21 3.289(5) .
Cf2 C1 3.301(6) .
O1 C8 1.217(8) .
O2 C14 1.248(6) .
O3 C22 1.236(6) .
O4 C28 1.302(6) .
O5 C36 1.230(6) .
O6 C42 1.255(6) .
O7B O7A 1.282(10) .
O7B C8 1.424(10) .
O7A C8 1.408(10) .
O8 C14 1.282(6) .
O9 C22 1.263(6) .
O10 C28 1.220(6) .
O11 C36 1.275(6) .
O12 C42 1.261(6) .
O13 C1 1.236(6) .
O14 C7 1.297(8) .
O15 C15 1.239(7) .
O16 C21 1.253(6) .
O17 C29 1.234(6) .
O18 C35 1.273(7) .
O19 C1 1.280(7) .
O20 C7 1.250(8) .
O21 C15 1.266(6) .
O22 C21 1.272(6) .
O23 C29 1.289(6) .
O24 C35 1.232(6) .
N1 C6 1.315(8) .
N1 C2 1.335(7) .
N2 C13 1.322(6) .
N2 C9 1.334(7) .
N3 C20 1.331(6) .
N3 C16 1.334(6) .
N4 C27 1.327(6) .
N4 C23 1.335(6) .
N5 C34 1.339(6) .
N5 C30 1.340(6) .
N6 C41 1.326(6) .
N6 C37 1.337(6) .
C1 C2 1.489(8) .
C2 C3 1.382(10) .
C3 C4 1.375(12) .
C4 C5 1.366(13) .
C5 C6 1.379(10) .
C6 C7 1.474(9) .
C8 C9 1.487(9) .
C9 C10 1.382(8) .
C10 C11 1.375(9) .
C11 C12 1.375(8) .
C12 C13 1.383(7) .
C13 C14 1.499(7) .
C15 C16 1.519(7) .
C16 C17 1.378(8) .
C17 C18 1.394(9) .
C18 C19 1.391(8) .
C19 C20 1.385(7) .
C20 C21 1.503(7) .
C22 C23 1.506(7) .
C23 C24 1.382(7) .
C24 C25 1.393(7) .
C25 C26 1.383(7) .
C26 C27 1.394(7) .
C27 C28 1.512(7) .
C29 C30 1.502(6) .
C30 C31 1.390(6) .
C31 C32 1.391(7) .
C32 C33 1.390(7) .
C33 C34 1.389(7) .
C34 C35 1.505(7) .
C36 C37 1.515(6) .
C37 C38 1.386(6) .
C38 C39 1.381(7) .
C39 C40 1.389(7) .
C40 C41 1.394(6) .
C41 C42 1.505(7) .
